data_1000221
loop_
_publ_author_name
'Bulou, A'
'Nouet, J'

_publ_section_title
;
Structural phase transitions in ferroelastic Tl Al F~4~: DSC
investigations and structures determinations by neutron powder profile
refinement
;
_journal_coden_ASTM JPSOAW
_journal_name_full 'Journal of Physics C'
_journal_page_first 2885
_journal_page_last 2900
_journal_paper_doi 10.1088/0022-3719/20/19/014
_journal_volume 20
_journal_year 1987
_chemical_formula_structural 'Tl Al F4'
_chemical_formula_sum 'Al F4 Tl'
_chemical_name_systematic 'Thallium aluminium tetrafluoride - phase I'
_space_group_IT_number 123
_symmetry_cell_setting tetragonal
_symmetry_Int_Tables_number 123
_symmetry_space_group_name_Hall '-P 4 2'
_symmetry_space_group_name_H-M 'P 4/m m m'
_cell_angle_alpha 90
_cell_angle_beta 90
_cell_angle_gamma 90
_cell_formula_units_Z 1
_cell_length_a 3.6587
_cell_length_b 3.6587
_cell_length_c 6.4378
_cell_volume 86.2
_refine_ls_R_factor_all 0.0272
_cod_database_code 1000221

loop_
_symmetry_equiv_pos_as_xyz
x,y,z
-x,-y,z
-x,y,z
x,-y,z
-y,x,z
y,-x,z
y,x,z
-y,-x,z
-x,-y,-z
x,y,-z
x,-y,-z
-x,y,-z
y,-x,-z
-y,x,-z
-y,-x,-z
y,x,-z

loop_
_atom_site_aniso_label
_atom_site_aniso_B_11
_atom_site_aniso_B_12
_atom_site_aniso_B_13
_atom_site_aniso_B_22
_atom_site_aniso_B_23
_atom_site_aniso_B_33
Tl1 4.30(4) 0. 0. 4.3 0. 6.86(7)
Al1 0.94(6) 0. 0. 0.94 0. 2.0(1)
F1 0.89(4) 0. 0. 3.54(5) 0. 6.23(6)
F2 4.31(4) 0. 0. 4.31 0. 2.12(6)

loop_
_atom_site_label
_atom_site_type_symbol
_atom_site_symmetry_multiplicity
_atom_site_Wyckoff_symbol
_atom_site_fract_x
_atom_site_fract_y
_atom_site_fract_z
_atom_site_occupancy
_atom_site_attached_hydrogens
_atom_site_calc_flag
Tl1 Tl1+ 1 d 0.5 0.5 0.5 1. 0 d
Al1 Al3+ 1 a 0. 0. 0. 1. 0 d
F1 F1- 2 f 0.5 0. 0. 1. 0 d
F2 F1- 2 g 0. 0. 0.2728(1) 1. 0 d

loop_
_atom_type_symbol
_atom_type_oxidation_number
Tl1+ 1.000
Al3+ 3.000
F1- -1.000
